data_4028578
loop_
_publ_author_name
'Matthias D. Mertens'
'Markus Pietsch'
'Gregor Schnakenburg'
'Michael G\"utschow'

_publ_contact_author_address
;      Pharmaceutical Institute I
       Rheinische Friedrich-Wilhelms-University of Bonn
       An der Immenburg 4
       D-53121 Bonn
       Germany
;
_publ_contact_author_email guetschow@uni-bonn.de
_publ_contact_author_fax '049 228 73-2567'
_publ_contact_author_name 'G\"utschow, Michael'
_publ_contact_author_phone '049 228 73-2317'
_publ_section_title
;
 Regioselective Sulfonylation and N- to O-Sulfonyl Migration of
 Quinazolin-4(3H)-ones and Analogous Thienopyrimidin-4(3H)-ones
;
_journal_name_full 'Journal of Organic Chemistry'
_journal_page_first 8966
_journal_page_last 8979
_journal_paper_doi 10.1021/jo4010876
_journal_volume 78
_journal_year 2013
_chemical_formula_moiety 'C18 H18 N2 O3 S3'
_chemical_formula_sum 'C18 H18 N2 O3 S3'
_chemical_formula_weight 406.52
_chemical_name_systematic
; 
 ? 
;
_space_group_IT_number 15
_symmetry_cell_setting monoclinic
_symmetry_space_group_name_Hall '-C 2yc'
_symmetry_space_group_name_H-M 'C 1 2/c 1'
_atom_sites_solution_hydrogens geom
_atom_sites_solution_primary direct
_atom_sites_solution_secondary difmap
_audit_creation_method SHELXL-97
_cell_angle_alpha 90.00
_cell_angle_beta 90.6521(12)
_cell_angle_gamma 90.00
_cell_formula_units_Z 8
_cell_length_a 24.7995(5)
_cell_length_b 9.1854(2)
_cell_length_c 15.9469(4)
_cell_measurement_reflns_used 18682
_cell_measurement_temperature 123(2)
_cell_measurement_theta_max 30.034
_cell_measurement_theta_min 0.998
_cell_volume 3632.36(14)
_diffrn_ambient_temperature 123(2)
_diffrn_detector_area_resol_mean 9
_diffrn_measured_fraction_theta_full 0.980
_diffrn_measured_fraction_theta_max 0.980
_diffrn_measurement_device '95mm CCD camera on \k-goniostat'
_diffrn_measurement_device_type 'Nonius KappaCCD'
_diffrn_measurement_method 'CCD rotation images, thin slices'
_diffrn_radiation_monochromator 'horizonally mounted graphite crystal'
_diffrn_radiation_type MoK\a
_diffrn_radiation_wavelength 0.71073
_diffrn_reflns_av_R_equivalents 0.0726
_diffrn_reflns_av_sigmaI/netI 0.1112
_diffrn_reflns_limit_h_max 34
_diffrn_reflns_limit_h_min -34
_diffrn_reflns_limit_k_max 12
_diffrn_reflns_limit_k_min -12
_diffrn_reflns_limit_l_max 21
_diffrn_reflns_limit_l_min -21
_diffrn_reflns_number 21032
_diffrn_reflns_theta_full 30.03
_diffrn_reflns_theta_max 30.03
_diffrn_reflns_theta_min 2.68
_exptl_absorpt_coefficient_mu 0.430
_exptl_absorpt_correction_T_max 0.90451
_exptl_absorpt_correction_T_min 0.85532
_exptl_absorpt_correction_type multi-scan
_exptl_absorpt_process_details
;
R.H. Blessing, Acta Cryst. (1995), A51, 33-38
;
_exptl_crystal_colour 'light yellowhish'
_exptl_crystal_density_diffrn 1.487
_exptl_crystal_description needle
_exptl_crystal_F_000 1696
_exptl_crystal_size_max 0.96
_exptl_crystal_size_mid 0.12
_exptl_crystal_size_min 0.12
_refine_diff_density_max 0.301
_refine_diff_density_min -0.373
_refine_diff_density_rms 0.065
_refine_ls_extinction_method none
_refine_ls_goodness_of_fit_ref 0.844
_refine_ls_hydrogen_treatment mixed
_refine_ls_matrix_type full
_refine_ls_number_parameters 310
_refine_ls_number_reflns 5204
_refine_ls_number_restraints 0
_refine_ls_restrained_S_all 0.844
_refine_ls_R_factor_all 0.1048
_refine_ls_R_factor_gt 0.0392
_refine_ls_shift/su_max 0.000
_refine_ls_shift/su_mean 0.000
_refine_ls_structure_factor_coef Fsqd
_refine_ls_weighting_details 'calc w=1/[\s^2^(Fo^2^)+(0.0242P)^2^+0.0000P] where P=(Fo^2^+2Fc^2^)/3'
_refine_ls_weighting_scheme calc
_refine_ls_wR_factor_gt 0.0648
_refine_ls_wR_factor_ref 0.0750
_reflns_number_gt 2760
_reflns_number_total 5204
_reflns_threshold_expression >2sigma(I)
_cod_data_source_file jo4010876_si_002_03.cif
_cod_data_source_block Greg167
_cod_original_sg_symbol_H-M 'C 2/c'
_cod_database_code 4028578

loop_
_symmetry_equiv_pos_as_xyz
'x, y, z'
'-x, y, -z+1/2'
'x+1/2, y+1/2, z'
'-x+1/2, y+1/2, -z+1/2'
'-x, -y, -z'
'x, -y, z-1/2'
'-x+1/2, -y+1/2, -z'
'x+1/2, -y+1/2, z-1/2'

loop_
_atom_site_label
_atom_site_type_symbol
_atom_site_fract_x
_atom_site_fract_y
_atom_site_fract_z
_atom_site_U_iso_or_equiv
_atom_site_adp_type
_atom_site_occupancy
_atom_site_symmetry_multiplicity
_atom_site_calc_flag
_atom_site_refinement_flags
_atom_site_disorder_assembly
_atom_site_disorder_group
C1' C 0.19077(7) 0.5970(2) 0.13812(10) 0.0214(4) Uani 1 1 d . . .
C2 C 0.06389(8) 0.2909(2) 0.18195(10) 0.0236(5) Uani 1 1 d . . .
C2' C 0.22951(8) 0.4902(2) 0.14979(12) 0.0254(5) Uani 1 1 d . . .
H2' H 0.2373(7) 0.4521(19) 0.2050(10) 0.028(5) Uiso 1 1 d . . .
C3' C 0.25781(8) 0.4406(2) 0.08121(12) 0.0265(5) Uani 1 1 d . . .
H3' H 0.2859(7) 0.368(2) 0.0879(10) 0.024(5) Uiso 1 1 d . . .
C4 C 0.06842(7) 0.5364(2) 0.18155(10) 0.0220(5) Uani 1 1 d . . .
C4A C 0.01810(7) 0.5500(2) 0.14224(10) 0.0211(4) Uani 1 1 d . . .
C4B C -0.01425(7) 0.6705(2) 0.11326(10) 0.0219(4) Uani 1 1 d . A .
C4' C 0.24745(7) 0.4942(2) 0.00062(11) 0.0246(4) Uani 1 1 d . . .
C5 C -0.00098(9) 0.8293(2) 0.12134(14) 0.0286(5) Uani 1 1 d . . .
H5A H 0.0306(8) 0.851(2) 0.0922(12) 0.045(7) Uiso 1 1 d . . .
H5B H 0.0077(7) 0.851(2) 0.1764(12) 0.038(6) Uiso 1 1 d . . .
C5' C 0.20748(8) 0.5993(2) -0.00900(11) 0.0274(5) Uani 1 1 d . . .
H5' H 0.1978(7) 0.6356(19) -0.0645(11) 0.031(5) Uiso 1 1 d . . .
C6 C -0.0525(2) 0.9169(5) 0.1105(4) 0.0286(13) Uani 0.552(8) 1 d P A 1
H6A H -0.0437 1.0219 0.1078 0.034 Uiso 0.552(8) 1 calc PR A 1
H6B H -0.0761 0.9008 0.1593 0.034 Uiso 0.552(8) 1 calc PR A 1
C6' C 0.17941(8) 0.6524(2) 0.05875(11) 0.0258(5) Uani 1 1 d . . .
H6' H 0.1531(7) 0.7272(19) 0.0527(9) 0.018(5) Uiso 1 1 d . . .
C6S C -0.0363(2) 0.9282(6) 0.0630(5) 0.0306(17) Uani 0.448(8) 1 d P A 2
H6SA H -0.0319 1.0314 0.0795 0.037 Uiso 0.448(8) 1 calc PR A 2
H6SB H -0.0245 0.9177 0.0042 0.037 Uiso 0.448(8) 1 calc PR A 2
C7 C -0.0821(2) 0.8705(6) 0.0296(4) 0.0289(13) Uani 0.552(8) 1 d P A 1
H7A H -0.1124 0.9382 0.0182 0.035 Uiso 0.552(8) 1 calc PR A 1
H7B H -0.0571 0.8757 -0.0182 0.035 Uiso 0.552(8) 1 calc PR A 1
C7' C 0.27852(10) 0.4410(3) -0.07325(14) 0.0349(6) Uani 1 1 d . . .
H7'A H 0.2994(8) 0.357(2) -0.0632(12) 0.042(7) Uiso 1 1 d . . .
H7'B H 0.2543(9) 0.426(2) -0.1199(13) 0.058(7) Uiso 1 1 d . . .
H7'C H 0.3044(10) 0.511(3) -0.0931(14) 0.073(9) Uiso 1 1 d . . .
C7S C -0.0945(3) 0.8842(7) 0.0701(5) 0.0313(16) Uani 0.448(8) 1 d P A 2
H7SA H -0.1173 0.9514 0.0366 0.038 Uiso 0.448(8) 1 calc PR A 2
H7SB H -0.1057 0.8913 0.1294 0.038 Uiso 0.448(8) 1 calc PR A 2
C8 C -0.10305(8) 0.7206(2) 0.03735(13) 0.0276(5) Uani 1 1 d . . .
H8A H -0.1088(7) 0.693(2) -0.0211(12) 0.036(6) Uiso 1 1 d . . .
H8B H -0.1363(8) 0.703(2) 0.0634(10) 0.031(6) Uiso 1 1 d . . .
C8A C -0.06036(7) 0.6234(2) 0.07475(10) 0.0224(4) Uani 1 1 d . A .
C9A C -0.00551(7) 0.4139(2) 0.12448(10) 0.0217(4) Uani 1 1 d . A .
C11 C 0.15046(10) 0.1753(3) 0.26657(16) 0.0362(6) Uani 1 1 d . . .
H11A H 0.1638(9) 0.091(3) 0.2877(13) 0.051(7) Uiso 1 1 d . . .
H11B H 0.1390(9) 0.232(3) 0.3138(14) 0.067(8) Uiso 1 1 d . . .
H11C H 0.1768(9) 0.223(2) 0.2318(13) 0.047(7) Uiso 1 1 d . . .
N1 N 0.01563(6) 0.28357(18) 0.14332(8) 0.0246(4) Uani 1 1 d . . .
N3 N 0.09164(6) 0.41240(18) 0.20075(8) 0.0231(4) Uani 1 1 d . . .
O12 O 0.09547(5) 0.66605(14) 0.19989(7) 0.0237(3) Uani 1 1 d . . .
O14 O 0.16940(5) 0.58469(15) 0.29812(7) 0.0301(3) Uani 1 1 d . . .
O15 O 0.16815(5) 0.82430(15) 0.22899(8) 0.0315(3) Uani 1 1 d . . .
S9 S -0.066569(19) 0.43399(6) 0.07250(3) 0.02637(14) Uani 1 1 d . . .
S10 S 0.09190(2) 0.12152(6) 0.20650(3) 0.03309(15) Uani 1 1 d . . .
S13 S 0.158754(19) 0.67105(6) 0.22561(3) 0.02496(13) Uani 1 1 d . . .

loop_
_atom_site_aniso_label
_atom_site_aniso_U_11
_atom_site_aniso_U_22
_atom_site_aniso_U_33
_atom_site_aniso_U_23
_atom_site_aniso_U_13
_atom_site_aniso_U_12
C1' 0.0158(10) 0.0258(12) 0.0226(9) -0.0031(9) -0.0024(8) -0.0029(9)
C2 0.0236(11) 0.0262(13) 0.0211(9) 0.0023(8) 0.0055(8) 0.0013(9)
C2' 0.0214(11) 0.0310(13) 0.0239(10) 0.0033(9) -0.0022(9) -0.0003(9)
C3' 0.0200(11) 0.0274(13) 0.0320(11) 0.0014(9) -0.0011(9) 0.0032(10)
C4 0.0197(10) 0.0294(13) 0.0169(9) -0.0029(9) 0.0035(8) -0.0015(9)
C4A 0.0177(10) 0.0305(13) 0.0151(8) -0.0010(8) 0.0042(8) 0.0015(9)
C4B 0.0206(10) 0.0286(12) 0.0167(9) -0.0015(8) 0.0020(8) 0.0007(9)
C4' 0.0163(10) 0.0303(12) 0.0273(10) -0.0049(9) -0.0011(8) -0.0052(9)
C5 0.0233(12) 0.0338(14) 0.0286(11) -0.0030(10) -0.0045(10) 0.0009(11)
C5' 0.0238(11) 0.0354(14) 0.0229(10) 0.0011(10) -0.0058(9) -0.0024(10)
C6 0.030(3) 0.027(2) 0.029(3) -0.002(2) 0.000(2) 0.002(2)
C6' 0.0221(11) 0.0263(13) 0.0288(11) -0.0003(9) -0.0055(9) 0.0041(9)
C6S 0.025(3) 0.033(3) 0.034(4) 0.001(3) 0.000(3) 0.003(2)
C7 0.027(3) 0.033(3) 0.027(3) -0.004(2) -0.007(2) 0.009(2)
C7' 0.0248(13) 0.0474(17) 0.0324(12) -0.0075(12) -0.0007(11) 0.0011(13)
C7S 0.040(4) 0.027(3) 0.028(3) 0.000(3) -0.004(3) 0.007(3)
C8 0.0199(12) 0.0387(15) 0.0240(10) 0.0029(10) -0.0020(9) 0.0010(10)
C8A 0.0180(10) 0.0307(12) 0.0185(9) 0.0002(9) 0.0016(8) 0.0001(9)
C9A 0.0174(10) 0.0303(13) 0.0175(9) -0.0007(9) 0.0035(8) -0.0006(9)
C11 0.0337(14) 0.0342(15) 0.0406(13) 0.0018(13) -0.0088(12) 0.0085(12)
N1 0.0225(9) 0.0283(11) 0.0229(8) 0.0014(7) 0.0013(7) -0.0016(8)
N3 0.0201(9) 0.0277(11) 0.0215(8) -0.0020(7) 0.0005(7) 0.0008(8)
O12 0.0156(7) 0.0262(8) 0.0293(7) -0.0040(6) -0.0046(5) 0.0016(6)
O14 0.0268(8) 0.0436(10) 0.0198(6) 0.0014(6) -0.0040(6) 0.0039(7)
O15 0.0282(8) 0.0277(9) 0.0383(7) -0.0096(7) -0.0060(6) -0.0036(7)
S9 0.0197(3) 0.0332(3) 0.0261(2) -0.0004(2) -0.0028(2) -0.0031(2)
S10 0.0301(3) 0.0283(3) 0.0408(3) 0.0024(3) -0.0032(2) 0.0017(3)
S13 0.0185(3) 0.0318(3) 0.0245(2) -0.0050(2) -0.0040(2) 0.0010(2)

loop_
_atom_type_symbol
_atom_type_description
_atom_type_scat_dispersion_real
_atom_type_scat_dispersion_imag
_atom_type_scat_source
C C 0.0033 0.0016 'International Tables Vol C Tables 4.2.6.8 and 6.1.1.4'
H H 0.0000 0.0000 'International Tables Vol C Tables 4.2.6.8 and 6.1.1.4'
N N 0.0061 0.0033 'International Tables Vol C Tables 4.2.6.8 and 6.1.1.4'
O O 0.0106 0.0060 'International Tables Vol C Tables 4.2.6.8 and 6.1.1.4'
S S 0.1246 0.1234 'International Tables Vol C Tables 4.2.6.8 and 6.1.1.4'

loop_
_geom_angle_atom_site_label_1
_geom_angle_atom_site_label_2
_geom_angle_atom_site_label_3
_geom_angle
C2' C1' C6' 120.99(17)
C2' C1' S13 119.25(13)
C6' C1' S13 119.64(15)
N1 C2 N3 126.60(18)
N1 C2 S10 114.13(15)
N3 C2 S10 119.26(14)
C3' C2' C1' 118.99(17)
C3' C2' H2' 120.2(11)
C1' C2' H2' 120.8(11)
C2' C3' C4' 121.43(19)
C2' C3' H3' 120.6(10)
C4' C3' H3' 117.9(10)
N3 C4 C4A 124.80(18)
N3 C4 O12 118.91(15)
C4A C4 O12 116.28(17)
C4 C4A C9A 112.23(17)
C4 C4A C4B 134.83(19)
C9A C4A C4B 112.90(16)
C8A C4B C4A 111.24(18)
C8A C4B C5 121.97(17)
C4A C4B C5 126.78(16)
C5' C4' C3' 118.00(18)
C5' C4' C7' 120.83(18)
C3' C4' C7' 121.17(19)
C4B C5 C6 108.8(2)
C4B C5 C6S 113.2(2)
C6 C5 C6S 32.70(19)
C4B C5 H5A 110.3(13)
C6 C5 H5A 122.6(13)
C6S C5 H5A 92.7(13)
C4B C5 H5B 110.2(12)
C6 C5 H5B 100.3(12)
C6S C5 H5B 124.1(12)
H5A C5 H5B 103.7(16)
C6' C5' C4' 121.58(17)
C6' C5' H5' 118.1(11)
C4' C5' H5' 120.3(11)
C5 C6 C7 110.0(4)
C5 C6 H6A 109.7
C7 C6 H6A 109.7
C5 C6 H6B 109.7
C7 C6 H6B 109.7
H6A C6 H6B 108.2
C5' C6' C1' 118.98(19)
C5' C6' H6' 121.8(10)
C1' C6' H6' 119.2(10)
C7S C6S C5 109.3(6)
C7S C6S H6SA 109.8
C5 C6S H6SA 109.8
C7S C6S H6SB 109.8
C5 C6S H6SB 109.8
H6SA C6S H6SB 108.3
C8 C7 C6 110.6(5)
C8 C7 H7A 109.5
C6 C7 H7A 109.5
C8 C7 H7B 109.5
C6 C7 H7B 109.5
H7A C7 H7B 108.1
C4' C7' H7'A 114.9(12)
C4' C7' H7'B 109.5(13)
H7'A C7' H7'B 110.7(18)
C4' C7' H7'C 112.9(15)
H7'A C7' H7'C 103.7(19)
H7'B C7' H7'C 104.6(18)
C6S C7S C8 110.4(6)
C6S C7S H7SA 109.6
C8 C7S H7SA 109.6
C6S C7S H7SB 109.6
C8 C7S H7SB 109.6
H7SA C7S H7SB 108.1
C7 C8 C8A 109.9(2)
C7 C8 C7S 27.0(2)
C8A C8 C7S 109.7(3)
C7 C8 H8A 102.0(11)
C8A C8 H8A 108.7(11)
C7S C8 H8A 124.8(11)
C7 C8 H8B 120.2(12)
C8A C8 H8B 110.0(11)
C7S C8 H8B 97.2(12)
H8A C8 H8B 105.0(15)
C4B C8A C8 125.04(19)
C4B C8A S9 113.50(14)
C8 C8A S9 121.46(14)
N1 C9A C4A 125.99(16)
N1 C9A S9 122.79(14)
C4A C9A S9 111.22(14)
S10 C11 H11A 104.6(14)
S10 C11 H11B 108.8(13)
H11A C11 H11B 106.6(18)
S10 C11 H11C 111.4(12)
H11A C11 H11C 110.7(18)
H11B C11 H11C 114(2)
C9A N1 C2 113.77(16)
C4 N3 C2 116.58(15)
C4 O12 S13 122.66(12)
C9A S9 C8A 91.14(9)
C2 S10 C11 101.03(11)
O14 S13 O15 119.33(8)
O14 S13 O12 111.11(7)
O15 S13 O12 101.24(7)
O14 S13 C1' 110.44(9)
O15 S13 C1' 109.74(9)
O12 S13 C1' 103.55(7)

loop_
_geom_bond_atom_site_label_1
_geom_bond_atom_site_label_2
_geom_bond_distance
C1' C2' 1.384(3)
C1' C6' 1.390(2)
C1' S13 1.7507(18)
C2 N1 1.341(2)
C2 N3 1.343(2)
C2 S10 1.7463(19)
C2' C3' 1.383(3)
C2' H2' 0.965(16)
C3' C4' 1.397(3)
C3' H3' 0.970(17)
C4 N3 1.311(2)
C4 C4A 1.396(2)
C4 O12 1.396(2)
C4A C9A 1.408(3)
C4A C4B 1.440(3)
C4B C8A 1.362(2)
C4B C5 1.500(3)
C4' C5' 1.391(3)
C4' C7' 1.497(3)
C5 C6 1.518(5)
C5 C6S 1.561(6)
C5 H5A 0.94(2)
C5 H5B 0.924(18)
C5' C6' 1.381(3)
C5' H5' 0.973(17)
C6 C7 1.538(8)
C6 H6A 0.9900
C6 H6B 0.9900
C6' H6' 0.951(17)
C6S C7S 1.505(11)
C6S H6SA 0.9900
C6S H6SB 0.9900
C7 C8 1.477(6)
C7 H7A 0.9900
C7 H7B 0.9900
C7' H7'A 0.94(2)
C7' H7'B 0.96(2)
C7' H7'C 0.97(3)
C7S C8 1.605(7)
C7S H7SA 0.9900
C7S H7SB 0.9900
C8 C8A 1.503(3)
C8 H8A 0.975(18)
C8 H8B 0.940(18)
C8A S9 1.747(2)
C9A N1 1.340(2)
C9A S9 1.7278(17)
C11 S10 1.800(2)
C11 H11A 0.91(2)
C11 H11B 0.96(2)
C11 H11C 0.97(2)
O12 S13 1.6183(12)
O14 S13 1.4244(12)
O15 S13 1.4278(14)

loop_
_geom_torsion_atom_site_label_1
_geom_torsion_atom_site_label_2
_geom_torsion_atom_site_label_3
_geom_torsion_atom_site_label_4
_geom_torsion
C6' C1' C2' C3' 1.2(3)
S13 C1' C2' C3' -174.74(15)
C1' C2' C3' C4' -1.1(3)
N3 C4 C4A C9A -0.4(2)
O12 C4 C4A C9A 178.60(14)
N3 C4 C4A C4B -177.84(18)
O12 C4 C4A C4B 1.1(3)
C4 C4A C4B C8A 177.11(18)
C9A C4A C4B C8A -0.3(2)
C4 C4A C4B C5 -2.1(3)
C9A C4A C4B C5 -179.56(18)
C2' C3' C4' C5' -0.2(3)
C2' C3' C4' C7' 179.5(2)
C8A C4B C5 C6 20.0(4)
C4A C4B C5 C6 -160.8(3)
C8A C4B C5 C6S -14.8(4)
C4A C4B C5 C6S 164.4(4)
C3' C4' C5' C6' 1.4(3)
C7' C4' C5' C6' -178.3(2)
C4B C5 C6 C7 -51.5(6)
C6S C5 C6 C7 52.3(6)
C4' C5' C6' C1' -1.3(3)
C2' C1' C6' C5' 0.0(3)
S13 C1' C6' C5' 175.91(15)
C4B C5 C6S C7S 46.8(7)
C6 C5 C6S C7S -42.2(6)
C5 C6 C7 C8 68.1(7)
C5 C6S C7S C8 -63.5(8)
C6 C7 C8 C8A -45.5(6)
C6 C7 C8 C7S 49.0(8)
C6S C7S C8 C7 -48.3(8)
C6S C7S C8 C8A 47.1(7)
C4A C4B C8A C8 179.96(16)
C5 C4B C8A C8 -0.8(3)
C4A C4B C8A S9 0.30(19)
C5 C4B C8A S9 179.58(15)
C7 C8 C8A C4B 13.9(4)
C7S C8 C8A C4B -14.9(4)
C7 C8 C8A S9 -166.5(3)
C7S C8 C8A S9 164.8(3)
C4 C4A C9A N1 1.3(2)
C4B C4A C9A N1 179.35(16)
C4 C4A C9A S9 -177.83(12)
C4B C4A C9A S9 0.21(19)
C4A C9A N1 C2 -0.5(2)
S9 C9A N1 C2 178.49(12)
N3 C2 N1 C9A -1.3(3)
S10 C2 N1 C9A -179.81(12)
C4A C4 N3 C2 -1.2(3)
O12 C4 N3 C2 179.88(14)
N1 C2 N3 C4 2.1(3)
S10 C2 N3 C4 -179.41(13)
N3 C4 O12 S13 13.2(2)
C4A C4 O12 S13 -165.84(12)
N1 C9A S9 C8A -179.21(15)
C4A C9A S9 C8A -0.04(13)
C4B C8A S9 C9A -0.16(14)
C8 C8A S9 C9A -179.83(15)
N1 C2 S10 C11 -173.64(15)
N3 C2 S10 C11 7.73(17)
C4 O12 S13 O14 -58.09(14)
C4 O12 S13 O15 174.17(12)
C4 O12 S13 C1' 60.46(14)
C2' C1' S13 O14 -13.13(19)
C6' C1' S13 O14 170.86(15)
C2' C1' S13 O15 120.42(16)
C6' C1' S13 O15 -55.60(17)
C2' C1' S13 O12 -132.15(15)
C6' C1' S13 O12 51.83(17)
